data_2225946
loop_
_publ_author_name
'Song, Xiao-Ping'
'Li, Gong-Chun'
'Wu, Chang-Zeng'
'Yang, Feng-Ling'

_publ_section_title
;
 Ethyl
 6-[4-(dimethylamino)phenyl]-4-hydroxy-2-oxo-4-(trifluoromethyl)hexahydropyrimidine-5-carboxylate
;
_journal_coeditor_code OM2331
_journal_issue 5
_journal_name_full 'Acta Crystallographica Section E'
_journal_page_first o1083
_journal_paper_doi 10.1107/S1600536810013127
_journal_volume 66
_journal_year 2010
_chemical_formula_iupac 'C16 H20 F3 N3 O4'
_chemical_formula_moiety 'C16 H20 F3 N3 O4'
_chemical_formula_sum 'C16 H20 F3 N3 O4'
_chemical_formula_weight 375.35
_chemical_name_systematic
;
Ethyl 6-[4-(dimethylamino)phenyl]-4-hydroxy-2-oxo-\
4-(trifluoromethyl)hexahydropyrimidine-5-carboxylate
;
_space_group_IT_number 14
_symmetry_cell_setting monoclinic
_symmetry_space_group_name_Hall '-P 2yn'
_symmetry_space_group_name_H-M 'P 1 21/n 1'
_atom_sites_solution_hydrogens geom
_atom_sites_solution_primary direct
_atom_sites_solution_secondary difmap
_cell_angle_alpha 90.00
_cell_angle_beta 92.720(5)
_cell_angle_gamma 90.00
_cell_formula_units_Z 4
_cell_length_a 13.319(4)
_cell_length_b 7.923(2)
_cell_length_c 16.530(5)
_cell_measurement_reflns_used 6970
_cell_measurement_temperature 116(2)
_cell_measurement_theta_max 27.9
_cell_measurement_theta_min 1.5
_cell_volume 1742.4(9)
_computing_cell_refinement 'CrystalClear (Rigaku/MSC, 2005)'
_computing_data_collection 'CrystalClear (Rigaku/MSC, 2005)'
_computing_data_reduction 'CrystalClear (Rigaku/MSC, 2005)'
_computing_molecular_graphics 'SHELXTL (Sheldrick, 2008)'
_computing_publication_material 'CrystalStructure (Rigaku/MSC, 2005)'
_computing_structure_refinement 'SHELXL97 (Sheldrick, 2008)'
_computing_structure_solution 'SHELXS97 (Sheldrick, 2008)'
_diffrn_ambient_temperature 116(2)
_diffrn_detector_area_resol_mean 14.63
_diffrn_measured_fraction_theta_full 0.999
_diffrn_measured_fraction_theta_max 0.999
_diffrn_measurement_device_type 'Rigaku Saturn CCD area-detector'
_diffrn_measurement_method '\w and \f scans'
_diffrn_radiation_monochromator multilayer
_diffrn_radiation_source 'rotating anode'
_diffrn_radiation_type MoK\a
_diffrn_radiation_wavelength 0.71073
_diffrn_reflns_av_R_equivalents 0.0296
_diffrn_reflns_av_sigmaI/netI 0.0280
_diffrn_reflns_limit_h_max 15
_diffrn_reflns_limit_h_min -15
_diffrn_reflns_limit_k_max 9
_diffrn_reflns_limit_k_min -9
_diffrn_reflns_limit_l_max 18
_diffrn_reflns_limit_l_min -19
_diffrn_reflns_number 11487
_diffrn_reflns_theta_full 25.02
_diffrn_reflns_theta_max 25.02
_diffrn_reflns_theta_min 1.92
_diffrn_standards_decay_% 0
_diffrn_standards_interval_count 0
_diffrn_standards_interval_time 0
_diffrn_standards_number 0
_exptl_absorpt_coefficient_mu 0.124
_exptl_absorpt_correction_T_max 0.983
_exptl_absorpt_correction_T_min 0.971
_exptl_absorpt_correction_type multi-scan
_exptl_absorpt_process_details '(CrystalClear; Rigaku/MSC, 2005)'
_exptl_crystal_colour colorless
_exptl_crystal_density_diffrn 1.431
_exptl_crystal_density_method 'not measured'
_exptl_crystal_description prism
_exptl_crystal_F_000 784
_exptl_crystal_size_max 0.24
_exptl_crystal_size_mid 0.20
_exptl_crystal_size_min 0.14
_refine_diff_density_max 0.173
_refine_diff_density_min -0.244
_refine_ls_extinction_method none
_refine_ls_goodness_of_fit_ref 1.069
_refine_ls_hydrogen_treatment mixed
_refine_ls_matrix_type full
_refine_ls_number_parameters 250
_refine_ls_number_reflns 3081
_refine_ls_number_restraints 3
_refine_ls_restrained_S_all 1.069
_refine_ls_R_factor_all 0.0429
_refine_ls_R_factor_gt 0.0366
_refine_ls_shift/su_max 0.001
_refine_ls_shift/su_mean 0.000
_refine_ls_structure_factor_coef Fsqd
_refine_ls_weighting_details 'calc w=1/[\s^2^(Fo^2^)+(0.0725P)^2^] where P=(Fo^2^+2Fc^2^)/3'
_refine_ls_weighting_scheme calc
_refine_ls_wR_factor_gt 0.1028
_refine_ls_wR_factor_ref 0.1072
_reflns_number_gt 2522
_reflns_number_total 3081
_reflns_threshold_expression I>2\s(I)
_cod_data_source_file om2331.cif
_cod_data_source_block I
_cod_original_cell_volume 1742.3(9)
_cod_original_sg_symbol_H-M 'P 21/n'
_cod_database_code 2225946
_cod_database_fobs_code 2225946

loop_
_symmetry_equiv_pos_as_xyz
'x, y, z'
'-x+1/2, y+1/2, -z+1/2'
'-x, -y, -z'
'x-1/2, -y-1/2, z-1/2'

loop_
_atom_site_type_symbol
_atom_site_label
_atom_site_fract_x
_atom_site_fract_y
_atom_site_fract_z
_atom_site_U_iso_or_equiv
_atom_site_adp_type
_atom_site_calc_flag
_atom_site_refinement_flags
_atom_site_occupancy
_atom_site_disorder_assembly
_atom_site_disorder_group
F F2 0.76872(7) 0.70609(12) 1.19210(5) 0.0422(3) Uani d . 1 . .
F F3 0.87687(7) 0.90599(12) 1.18384(5) 0.0419(3) Uani d . 1 . .
F F1 0.73912(7) 0.91322(12) 1.11033(6) 0.0434(3) Uani d . 1 . .
O O1 0.93596(8) 0.60732(13) 1.11199(6) 0.0292(3) Uani d D 1 . .
O O2 0.96896(7) 0.91625(12) 0.90354(6) 0.0262(3) Uani d . 1 . .
O O3 0.78789(9) 0.36331(13) 1.10635(6) 0.0385(3) Uani d . 1 . .
O O4 0.63911(8) 0.47358(14) 1.06174(7) 0.0362(3) Uani d . 1 . .
N N1 0.90896(9) 0.83310(15) 1.02318(7) 0.0231(3) Uani d D 1 . .
N N2 0.87955(8) 0.67473(14) 0.90588(7) 0.0216(3) Uani d D 1 . .
N N3 0.57474(8) 0.09436(13) 0.76740(7) 0.0214(3) Uani d . 1 . .
C C1 0.81144(11) 0.81114(19) 1.14029(9) 0.0296(4) Uani d . 1 . .
C C2 0.86240(10) 0.71282(17) 1.07362(8) 0.0220(3) Uani d . 1 . .
C C3 0.78493(10) 0.60970(16) 1.02222(8) 0.0208(3) Uani d . 1 . .
H H3 0.7317 0.6850 1.0007 0.025 Uiso calc R 1 . .
C C4 0.84102(10) 0.53309(17) 0.95139(8) 0.0198(3) Uani d . 1 . .
H H4 0.8980 0.4669 0.9736 0.024 Uiso calc R 1 . .
C C5 0.92246(10) 0.81105(16) 0.94208(8) 0.0202(3) Uani d . 1 . .
C C6 0.73872(11) 0.46902(19) 1.06923(9) 0.0275(3) Uani d . 1 . .
C C7 0.58484(14) 0.3318(2) 1.09539(11) 0.0478(5) Uani d . 1 . .
H H7A 0.5231 0.3717 1.1176 0.057 Uiso calc R 1 . .
H H7B 0.6256 0.2799 1.1388 0.057 Uiso calc R 1 . .
C C8 0.56152(16) 0.2067(2) 1.03137(11) 0.0555(6) Uani d . 1 . .
H H8A 0.5235 0.2597 0.9876 0.083 Uiso calc R 1 . .
H H8B 0.5229 0.1164 1.0530 0.083 Uiso calc R 1 . .
H H8C 0.6230 0.1625 1.0118 0.083 Uiso calc R 1 . .
C C9 0.77484(10) 0.41978(16) 0.89851(8) 0.0190(3) Uani d . 1 . .
C C10 0.79225(10) 0.24776(18) 0.89719(8) 0.0213(3) Uani d . 1 . .
H H10 0.8479 0.2040 0.9262 0.026 Uiso calc R 1 . .
C C11 0.72844(10) 0.13904(17) 0.85356(8) 0.0219(3) Uani d . 1 . .
H H11 0.7419 0.0239 0.8535 0.026 Uiso calc R 1 . .
C C12 0.64423(10) 0.20114(16) 0.80974(8) 0.0195(3) Uani d . 1 . .
C C13 0.63014(10) 0.37648(17) 0.80716(8) 0.0225(3) Uani d . 1 . .
H H13 0.5772 0.4215 0.7754 0.027 Uiso calc R 1 . .
C C14 0.69393(10) 0.48298(17) 0.85123(8) 0.0226(3) Uani d . 1 . .
H H14 0.6827 0.5988 0.8493 0.027 Uiso calc R 1 . .
C C15 0.58978(11) -0.08702(17) 0.77979(8) 0.0254(3) Uani d . 1 . .
H H15A 0.6557 -0.1179 0.7640 0.038 Uiso calc R 1 . .
H H15B 0.5403 -0.1483 0.7476 0.038 Uiso calc R 1 . .
H H15C 0.5832 -0.1137 0.8359 0.038 Uiso calc R 1 . .
C C16 0.46919(10) 0.14840(19) 0.77106(9) 0.0301(4) Uani d . 1 . .
H H16A 0.4564 0.1830 0.8253 0.045 Uiso calc R 1 . .
H H16B 0.4256 0.0561 0.7557 0.045 Uiso calc R 1 . .
H H16C 0.4568 0.2412 0.7346 0.045 Uiso calc R 1 . .
H H1 0.9050(13) 0.5138(16) 1.1199(12) 0.054(6) Uiso d D 1 . .
H H1A 0.9442(11) 0.9186(15) 1.0458(9) 0.032(4) Uiso d D 1 . .
H H2A 0.8942(11) 0.6524(19) 0.8542(6) 0.032(4) Uiso d D 1 . .

loop_
_atom_site_aniso_label
_atom_site_aniso_U_11
_atom_site_aniso_U_22
_atom_site_aniso_U_33
_atom_site_aniso_U_12
_atom_site_aniso_U_13
_atom_site_aniso_U_23
F2 0.0505(6) 0.0475(6) 0.0302(5) -0.0197(5) 0.0198(4) -0.0068(4)
F3 0.0473(6) 0.0502(6) 0.0291(5) -0.0227(5) 0.0115(4) -0.0174(4)
F1 0.0429(6) 0.0419(6) 0.0464(6) 0.0076(4) 0.0123(5) -0.0114(4)
O1 0.0280(6) 0.0337(6) 0.0254(6) -0.0022(5) -0.0052(4) 0.0032(5)
O2 0.0299(6) 0.0269(5) 0.0219(5) -0.0110(4) 0.0029(4) 0.0007(4)
O3 0.0505(8) 0.0332(6) 0.0315(6) -0.0106(5) -0.0021(5) 0.0088(5)
O4 0.0305(7) 0.0399(7) 0.0393(6) -0.0165(5) 0.0135(5) -0.0066(5)
N1 0.0258(7) 0.0239(6) 0.0197(6) -0.0091(5) 0.0022(5) -0.0034(5)
N2 0.0252(7) 0.0218(6) 0.0180(6) -0.0073(5) 0.0039(5) -0.0013(5)
N3 0.0208(6) 0.0217(6) 0.0215(6) -0.0029(5) 0.0001(5) -0.0020(5)
C1 0.0296(9) 0.0324(8) 0.0274(8) -0.0096(7) 0.0076(6) -0.0048(7)
C2 0.0199(7) 0.0257(8) 0.0206(7) -0.0034(6) 0.0013(5) 0.0006(6)
C3 0.0198(7) 0.0216(7) 0.0209(7) -0.0017(5) 0.0010(5) 0.0001(6)
C4 0.0182(7) 0.0199(7) 0.0213(7) -0.0013(5) 0.0014(5) 0.0012(6)
C5 0.0176(7) 0.0215(7) 0.0216(7) 0.0001(6) 0.0002(5) -0.0010(6)
C6 0.0317(9) 0.0284(8) 0.0227(7) -0.0091(7) 0.0055(6) -0.0051(7)
C7 0.0497(11) 0.0533(11) 0.0422(10) -0.0325(9) 0.0220(8) -0.0074(9)
C8 0.0750(15) 0.0473(11) 0.0461(11) -0.0330(10) 0.0243(10) -0.0123(9)
C9 0.0187(7) 0.0203(7) 0.0181(7) -0.0021(5) 0.0029(5) 0.0003(5)
C10 0.0188(7) 0.0236(7) 0.0214(7) 0.0022(6) -0.0006(5) 0.0007(6)
C11 0.0247(8) 0.0166(7) 0.0244(7) 0.0005(6) 0.0021(6) -0.0005(6)
C12 0.0188(7) 0.0242(7) 0.0159(6) -0.0029(5) 0.0037(5) -0.0014(5)
C13 0.0194(7) 0.0250(8) 0.0227(7) 0.0014(6) -0.0028(6) 0.0013(6)
C14 0.0258(8) 0.0170(7) 0.0250(7) 0.0014(6) 0.0006(6) 0.0016(6)
C15 0.0295(8) 0.0238(8) 0.0229(7) -0.0064(6) 0.0005(6) -0.0007(6)
C16 0.0216(8) 0.0375(9) 0.0312(8) -0.0033(6) 0.0012(6) -0.0079(7)

loop_
_atom_type_symbol
_atom_type_description
_atom_type_scat_dispersion_real
_atom_type_scat_dispersion_imag
_atom_type_scat_source
C C 0.0033 0.0016 'International Tables Vol C Tables 4.2.6.8 and 6.1.1.4'
H H 0.0000 0.0000 'International Tables Vol C Tables 4.2.6.8 and 6.1.1.4'
N N 0.0061 0.0033 'International Tables Vol C Tables 4.2.6.8 and 6.1.1.4'
O O 0.0106 0.0060 'International Tables Vol C Tables 4.2.6.8 and 6.1.1.4'
F F 0.0171 0.0103 'International Tables Vol C Tables 4.2.6.8 and 6.1.1.4'

loop_
_geom_angle_atom_site_label_1
_geom_angle_atom_site_label_2
_geom_angle_atom_site_label_3
_geom_angle_site_symmetry_1
_geom_angle_site_symmetry_3
_geom_angle
_geom_angle_publ_flag
C2 O1 H1 . . 104.5(13) ?
C6 O4 C7 . . 117.02(14) ?
C5 N1 C2 . . 124.51(12) ?
C5 N1 H1A . . 114.4(11) ?
C2 N1 H1A . . 119.6(10) ?
C5 N2 C4 . . 122.66(11) ?
C5 N2 H2A . . 118.1(10) ?
C4 N2 H2A . . 115.7(10) ?
C12 N3 C15 . . 115.84(11) ?
C12 N3 C16 . . 114.14(11) ?
C15 N3 C16 . . 113.82(11) ?
F1 C1 F3 . . 107.46(12) ?
F1 C1 F2 . . 107.01(12) ?
F3 C1 F2 . . 106.92(12) ?
F1 C1 C2 . . 112.17(12) ?
F3 C1 C2 . . 111.93(12) ?
F2 C1 C2 . . 111.06(12) ?
O1 C2 N1 . . 110.21(11) ?
O1 C2 C1 . . 107.38(11) ?
N1 C2 C1 . . 107.45(12) ?
O1 C2 C3 . . 111.44(11) ?
N1 C2 C3 . . 109.29(11) ?
C1 C2 C3 . . 110.99(11) ?
C6 C3 C2 . . 112.79(11) ?
C6 C3 C4 . . 108.95(11) ?
C2 C3 C4 . . 106.95(11) ?
C6 C3 H3 . . 109.4 ?
C2 C3 H3 . . 109.4 ?
C4 C3 H3 . . 109.4 ?
N2 C4 C9 . . 111.69(11) ?
N2 C4 C3 . . 106.48(11) ?
C9 C4 C3 . . 112.54(11) ?
N2 C4 H4 . . 108.7 ?
C9 C4 H4 . . 108.7 ?
C3 C4 H4 . . 108.7 ?
O2 C5 N2 . . 121.65(12) ?
O2 C5 N1 . . 120.72(12) ?
N2 C5 N1 . . 117.58(12) ?
O3 C6 O4 . . 125.44(14) ?
O3 C6 C3 . . 123.25(14) ?
O4 C6 C3 . . 111.27(13) ?
O4 C7 C8 . . 109.59(14) ?
O4 C7 H7A . . 109.8 ?
C8 C7 H7A . . 109.8 ?
O4 C7 H7B . . 109.8 ?
C8 C7 H7B . . 109.8 ?
H7A C7 H7B . . 108.2 ?
C7 C8 H8A . . 109.5 ?
C7 C8 H8B . . 109.5 ?
H8A C8 H8B . . 109.5 ?
C7 C8 H8C . . 109.5 ?
H8A C8 H8C . . 109.5 ?
H8B C8 H8C . . 109.5 ?
C10 C9 C14 . . 118.10(12) ?
C10 C9 C4 . . 120.13(12) ?
C14 C9 C4 . . 121.75(12) ?
C9 C10 C11 . . 121.39(12) ?
C9 C10 H10 . . 119.3 ?
C11 C10 H10 . . 119.3 ?
C10 C11 C12 . . 120.54(13) ?
C10 C11 H11 . . 119.7 ?
C12 C11 H11 . . 119.7 ?
C11 C12 C13 . . 117.92(12) ?
C11 C12 N3 . . 122.47(12) ?
C13 C12 N3 . . 119.60(12) ?
C14 C13 C12 . . 120.75(12) ?
C14 C13 H13 . . 119.6 ?
C12 C13 H13 . . 119.6 ?
C13 C14 C9 . . 121.09(12) ?
C13 C14 H14 . . 119.5 ?
C9 C14 H14 . . 119.5 ?
N3 C15 H15A . . 109.5 ?
N3 C15 H15B . . 109.5 ?
H15A C15 H15B . . 109.5 ?
N3 C15 H15C . . 109.5 ?
H15A C15 H15C . . 109.5 ?
H15B C15 H15C . . 109.5 ?
N3 C16 H16A . . 109.5 ?
N3 C16 H16B . . 109.5 ?
H16A C16 H16B . . 109.5 ?
N3 C16 H16C . . 109.5 ?
H16A C16 H16C . . 109.5 ?
H16B C16 H16C . . 109.5 ?

loop_
_geom_bond_atom_site_label_1
_geom_bond_atom_site_label_2
_geom_bond_site_symmetry_2
_geom_bond_distance
_geom_bond_publ_flag
F2 C1 . 1.3403(17) ?
F3 C1 . 1.3353(17) ?
F1 C1 . 1.3348(18) ?
O1 C2 . 1.4149(17) ?
O1 H1 . 0.860(9) ?
O2 C5 . 1.2335(16) ?
O3 C6 . 1.2119(19) ?
O4 C6 . 1.3271(19) ?
O4 C7 . 1.4601(18) ?
N1 C5 . 1.3722(18) ?
N1 C2 . 1.4273(17) ?
N1 H1A . 0.896(9) ?
N2 C5 . 1.3486(18) ?
N2 C4 . 1.4578(17) ?
N2 H2A . 0.902(9) ?
N3 C12 . 1.4145(17) ?
N3 C15 . 1.4640(17) ?
N3 C16 . 1.4735(18) ?
C1 C2 . 1.534(2) ?
C2 C3 . 1.5397(19) ?
C3 C6 . 1.5067(19) ?
C3 C4 . 1.5429(18) ?
C3 H3 . 0.9800 ?
C4 C9 . 1.5079(19) ?
C4 H4 . 0.9800 ?
C7 C8 . 1.472(2) ?
C7 H7A . 0.9700 ?
C7 H7B . 0.9700 ?
C8 H8A . 0.9600 ?
C8 H8B . 0.9600 ?
C8 H8C . 0.9600 ?
C9 C10 . 1.3828(19) ?
C9 C14 . 1.3938(19) ?
C10 C11 . 1.3878(19) ?
C10 H10 . 0.9300 ?
C11 C12 . 1.3956(19) ?
C11 H11 . 0.9300 ?
C12 C13 . 1.4021(19) ?
C13 C14 . 1.3805(19) ?
C13 H13 . 0.9300 ?
C14 H14 . 0.9300 ?
C15 H15A . 0.9600 ?
C15 H15B . 0.9600 ?
C15 H15C . 0.9600 ?
C16 H16A . 0.9600 ?
C16 H16B . 0.9600 ?
C16 H16C . 0.9600 ?

loop_
_geom_hbond_atom_site_label_D
_geom_hbond_atom_site_label_H
_geom_hbond_atom_site_label_A
_geom_hbond_site_symmetry_A
_geom_hbond_distance_DH
_geom_hbond_distance_HA
_geom_hbond_distance_DA
_geom_hbond_angle_DHA
O1 H1 O3 . 0.860(9) 1.968(12) 2.7601(16) 152.5(18)
N1 H1A O2 3_777 0.896(9) 1.913(9) 2.8049(15) 173.8(15)
N2 H2A N3 2_656 0.902(9) 2.122(9) 3.0241(18) 178.3(15)

loop_
_geom_torsion_atom_site_label_1
_geom_torsion_atom_site_label_2
_geom_torsion_atom_site_label_3
_geom_torsion_atom_site_label_4
_geom_torsion_site_symmetry_1
_geom_torsion_site_symmetry_2
_geom_torsion_site_symmetry_3
_geom_torsion_site_symmetry_4
_geom_torsion
_geom_torsion_publ_flag
C5 N1 C2 O1 . . . . 93.48(15) ?
C5 N1 C2 C1 . . . . -149.82(13) ?
C5 N1 C2 C3 . . . . -29.31(18) ?
F1 C1 C2 O1 . . . . -179.00(11) ?
F3 C1 C2 O1 . . . . 60.12(15) ?
F2 C1 C2 O1 . . . . -59.30(14) ?
F1 C1 C2 N1 . . . . 62.46(15) ?
F3 C1 C2 N1 . . . . -58.43(15) ?
F2 C1 C2 N1 . . . . -177.85(11) ?
F1 C1 C2 C3 . . . . -56.98(16) ?
F3 C1 C2 C3 . . . . -177.86(11) ?
F2 C1 C2 C3 . . . . 62.72(15) ?
O1 C2 C3 C6 . . . . 52.81(15) ?
N1 C2 C3 C6 . . . . 174.86(11) ?
C1 C2 C3 C6 . . . . -66.81(15) ?
O1 C2 C3 C4 . . . . -66.94(13) ?
N1 C2 C3 C4 . . . . 55.11(14) ?
C1 C2 C3 C4 . . . . 173.44(11) ?
C5 N2 C4 C9 . . . . 165.79(12) ?
C5 N2 C4 C3 . . . . 42.56(16) ?
C6 C3 C4 N2 . . . . 177.15(11) ?
C2 C3 C4 N2 . . . . -60.65(13) ?
C6 C3 C4 C9 . . . . 54.46(15) ?
C2 C3 C4 C9 . . . . 176.66(11) ?
C4 N2 C5 O2 . . . . 168.05(12) ?
C4 N2 C5 N1 . . . . -14.73(19) ?
C2 N1 C5 O2 . . . . -175.47(12) ?
C2 N1 C5 N2 . . . . 7.3(2) ?
C7 O4 C6 O3 . . . . -5.4(2) ?
C7 O4 C6 C3 . . . . 172.21(12) ?
C2 C3 C6 O3 . . . . -53.65(18) ?
C4 C3 C6 O3 . . . . 64.94(17) ?
C2 C3 C6 O4 . . . . 128.71(12) ?
C4 C3 C6 O4 . . . . -112.70(13) ?
C6 O4 C7 C8 . . . . -94.93(19) ?
N2 C4 C9 C10 . . . . 128.63(13) ?
C3 C4 C9 C10 . . . . -111.65(14) ?
N2 C4 C9 C14 . . . . -52.72(16) ?
C3 C4 C9 C14 . . . . 67.00(15) ?
C14 C9 C10 C11 . . . . -3.27(19) ?
C4 C9 C10 C11 . . . . 175.43(12) ?
C9 C10 C11 C12 . . . . -0.2(2) ?
C10 C11 C12 C13 . . . . 4.00(19) ?
C10 C11 C12 N3 . . . . -177.11(11) ?
C15 N3 C12 C11 . . . . 6.82(18) ?
C16 N3 C12 C11 . . . . 141.96(13) ?
C15 N3 C12 C13 . . . . -174.31(12) ?
C16 N3 C12 C13 . . . . -39.17(16) ?
C11 C12 C13 C14 . . . . -4.37(19) ?
N3 C12 C13 C14 . . . . 176.70(12) ?
C12 C13 C14 C9 . . . . 1.0(2) ?
C10 C9 C14 C13 . . . . 2.89(19) ?
C4 C9 C14 C13 . . . . -175.79(12) ?

loop_
_cod_related_entry_id
_cod_related_entry_database
_cod_related_entry_code
1 ChemSpider 3671505
